data_4310239
loop_
_publ_author_name
'Olivier Jeannin'
'Jacques Delaunay'
'Fr\'ed\'eric Barri\`ere'
'Marc Fourmigu\'e'

_publ_section_title
;
Between Ni(mnt)2 and Ni(tfd)2i Dithiolene Complexes: the Unsymmetrical
2-(Trifluoromethyl)acrylonitrile-1,2-dithiolate and Its Nickel Complexes
;
_journal_name_full 'Inorganic Chemistry'
_journal_page_first 9763
_journal_page_last 9770
_journal_paper_doi 10.1021/ic051226b
_journal_volume 44
_journal_year 2005
_chemical_formula_sum 'C56 H40 F6 N2 Ni P2 S4'
_chemical_formula_weight 1103.79
_chemical_name_systematic
;
 ?
;
_space_group_IT_number 14
_symmetry_cell_setting monoclinic
_symmetry_space_group_name_Hall '-P 2yn'
_symmetry_space_group_name_H-M 'P 1 21/n 1'
_atom_sites_solution_hydrogens geom
_atom_sites_solution_primary direct
_atom_sites_solution_secondary difmap
_audit_creation_method SHELXL-97
_cell_angle_alpha 90.00
_cell_angle_beta 110.824(12)
_cell_angle_gamma 90.00
_cell_formula_units_Z 2
_cell_length_a 13.9167(16)
_cell_length_b 13.8219(11)
_cell_length_c 14.4331(15)
_cell_measurement_reflns_used 5664
_cell_measurement_temperature 293(2)
_cell_measurement_theta_max 24.6
_cell_measurement_theta_min 1.8
_cell_volume 2594.9(5)
_computing_cell_refinement 'CELL, Stoe-IPDS'
_computing_data_collection 'EXPOSE, Stoe-IPDS'
_computing_data_reduction 'INTEGRATE, Stoe-IPDS'
_computing_structure_refinement 'SHELXL-97 (Sheldrick, 1997)'
_computing_structure_solution 'SHELXS-97 (Sheldrick, 1997)'
_diffrn_ambient_temperature 293(2)
_diffrn_detector_area_resol_mean 6.66
_diffrn_measured_fraction_theta_full 0.989
_diffrn_measured_fraction_theta_max 0.989
_diffrn_measurement_device_type 'STOE IPDS'
_diffrn_measurement_method 'Oscillation, phi incr. 1.6 deg'
_diffrn_radiation_monochromator graphite
_diffrn_radiation_source 'fine-focus sealed tube'
_diffrn_radiation_type MoK\a
_diffrn_radiation_wavelength 0.71073
_diffrn_reflns_av_R_equivalents 0.1165
_diffrn_reflns_av_sigmaI/netI 0.1407
_diffrn_reflns_limit_h_max 16
_diffrn_reflns_limit_h_min -16
_diffrn_reflns_limit_k_max 16
_diffrn_reflns_limit_k_min -16
_diffrn_reflns_limit_l_max 17
_diffrn_reflns_limit_l_min -17
_diffrn_reflns_number 19425
_diffrn_reflns_theta_full 25.77
_diffrn_reflns_theta_max 25.77
_diffrn_reflns_theta_min 2.11
_exptl_absorpt_coefficient_mu 0.658
_exptl_absorpt_correction_T_max 0.8739
_exptl_absorpt_correction_T_min 0.7879
_exptl_absorpt_correction_type multi-scan
_exptl_absorpt_process_details
;
[c.f. r.h. blessing, acta cryst. (1995), a51, 33-38]
;
_exptl_crystal_colour orange
_exptl_crystal_density_diffrn 1.413
_exptl_crystal_density_method 'not measured'
_exptl_crystal_description 'long plate'
_exptl_crystal_F_000 1132
_exptl_crystal_size_max 0.8
_exptl_crystal_size_mid 0.24
_exptl_crystal_size_min 0.03
_refine_diff_density_max 0.688
_refine_diff_density_min -0.350
_refine_diff_density_rms 0.057
_refine_ls_extinction_method none
_refine_ls_goodness_of_fit_ref 0.801
_refine_ls_hydrogen_treatment constrain
_refine_ls_matrix_type full
_refine_ls_number_parameters 322
_refine_ls_number_reflns 4920
_refine_ls_number_restraints 0
_refine_ls_restrained_S_all 0.801
_refine_ls_R_factor_all 0.1513
_refine_ls_R_factor_gt 0.0522
_refine_ls_shift/su_max 0.001
_refine_ls_shift/su_mean 0.000
_refine_ls_structure_factor_coef Fsqd
_refine_ls_weighting_details 'calc w=1/[\s^2^(Fo^2^)+(0.0615P)^2^+0.0000P] where P=(Fo^2^+2Fc^2^)/3'
_refine_ls_weighting_scheme calc
_refine_ls_wR_factor_gt 0.1122
_refine_ls_wR_factor_ref 0.1351
_reflns_number_gt 2042
_reflns_number_total 4920
_reflns_threshold_expression >2sigma(I)
_cod_data_source_file ic051226bsi20050722_112444_2.cif
_cod_data_source_block oj140
_cod_database_code 4310239

loop_
_symmetry_equiv_pos_as_xyz
'x, y, z'
'-x+1/2, y+1/2, -z+1/2'
'-x, -y, -z'
'x-1/2, -y-1/2, z-1/2'

loop_
_atom_site_label
_atom_site_type_symbol
_atom_site_fract_x
_atom_site_fract_y
_atom_site_fract_z
_atom_site_U_iso_or_equiv
_atom_site_adp_type
_atom_site_occupancy
_atom_site_symmetry_multiplicity
_atom_site_calc_flag
_atom_site_refinement_flags
_atom_site_disorder_assembly
_atom_site_disorder_group
Ni1 Ni 0.5000 0.5000 0.0000 0.0543(3) Uani 1 2 d S . .
P1 P 0.67443(9) 0.88824(9) -0.05066(9) 0.0475(3) Uani 1 1 d . . .
S2 S 0.65423(10) 0.45278(10) 0.02010(10) 0.0658(4) Uani 1 1 d . . .
S1 S 0.52123(11) 0.44343(10) 0.14644(11) 0.0728(4) Uani 1 1 d . . .
C7 C 0.6573(3) 0.8428(3) 0.0575(3) 0.0468(12) Uani 1 1 d . . .
C13 C 0.7184(4) 1.0105(3) -0.0301(3) 0.0504(12) Uani 1 1 d . . .
C18 C 0.6500(4) 1.0862(4) -0.0409(4) 0.0671(15) Uani 1 1 d . . .
H18 H 0.5801 1.0731 -0.0609 0.081 Uiso 1 1 calc R . .
C19 C 0.5552(3) 0.8897(3) -0.1538(3) 0.0481(12) Uani 1 1 d . . .
C10 C 0.6215(4) 0.7719(4) 0.2211(4) 0.0673(15) Uani 1 1 d . . .
H10 H 0.6077 0.7491 0.2758 0.081 Uiso 1 1 calc R . .
C12 C 0.6727(4) 0.9005(4) 0.1402(4) 0.0598(14) Uani 1 1 d . . .
H12 H 0.6942 0.9642 0.1401 0.072 Uiso 1 1 calc R . .
C1B C 0.4063(4) 0.4709(4) 0.1621(4) 0.0630(15) Uani 1 1 d . . .
C4B C 0.7688(5) 0.4581(5) -0.0931(5) 0.094(2) Uani 1 1 d . . .
C24 C 0.5482(4) 0.9421(4) -0.2372(4) 0.0615(14) Uani 1 1 d . . .
H24 H 0.6049 0.9767 -0.2390 0.074 Uiso 1 1 calc R . .
C8 C 0.6256(4) 0.7477(3) 0.0607(4) 0.0559(13) Uani 1 1 d . . .
H8 H 0.6172 0.7068 0.0072 0.067 Uiso 1 1 calc R . .
C2B C 0.3988(6) 0.4484(6) 0.2581(5) 0.093(2) Uani 1 1 d . . .
C21 C 0.3803(4) 0.8410(4) -0.2329(5) 0.0787(18) Uani 1 1 d . . .
H21 H 0.3231 0.8067 -0.2319 0.094 Uiso 1 1 calc R . .
C23 C 0.4582(5) 0.9437(4) -0.3179(4) 0.0723(16) Uani 1 1 d . . .
H23 H 0.4540 0.9781 -0.3746 0.087 Uiso 1 1 calc R . .
C16 C 0.7856(6) 1.1997(4) 0.0059(4) 0.0787(18) Uani 1 1 d . . .
H16 H 0.8084 1.2633 0.0175 0.094 Uiso 1 1 calc R . .
C20 C 0.4711(4) 0.8380(4) -0.1520(4) 0.0651(15) Uani 1 1 d . . .
H20 H 0.4755 0.8014 -0.0966 0.078 Uiso 1 1 calc R . .
F3 F 0.4527(4) 0.5053(5) 0.3306(3) 0.178(2) Uani 1 1 d . . .
C14 C 0.8214(4) 1.0320(4) -0.0010(4) 0.0668(15) Uani 1 1 d . . .
H14 H 0.8691 0.9828 0.0064 0.080 Uiso 1 1 calc R . .
F1 F 0.3009(4) 0.4557(4) 0.2614(3) 0.1521(18) Uani 1 1 d . . .
C1 C 0.7657(4) 0.8139(3) -0.0773(4) 0.0520(13) Uani 1 1 d . . .
C17 C 0.6834(5) 1.1798(4) -0.0227(4) 0.0731(17) Uani 1 1 d . . .
H17 H 0.6364 1.2296 -0.0299 0.088 Uiso 1 1 calc R . .
C9 C 0.6067(4) 0.7133(4) 0.1421(4) 0.0649(15) Uani 1 1 d . . .
H9 H 0.5838 0.6502 0.1428 0.078 Uiso 1 1 calc R . .
C6 C 0.8505(4) 0.7787(4) -0.0005(5) 0.0723(16) Uani 1 1 d . . .
H6 H 0.8584 0.7924 0.0649 0.087 Uiso 1 1 calc R . .
C3B C 0.6705(4) 0.4847(4) -0.0900(4) 0.0655(15) Uani 1 1 d . . .
C4 C 0.9144(5) 0.7046(4) -0.1155(7) 0.092(2) Uani 1 1 d . . .
H4 H 0.9643 0.6680 -0.1284 0.110 Uiso 1 1 calc R . .
C22 C 0.3748(4) 0.8940(4) -0.3137(5) 0.0779(18) Uani 1 1 d . . .
H22 H 0.3131 0.8967 -0.3673 0.093 Uiso 1 1 calc R . .
C11 C 0.6567(4) 0.8647(4) 0.2213(4) 0.0707(16) Uani 1 1 d . . .
H11 H 0.6697 0.9034 0.2772 0.085 Uiso 1 1 calc R . .
C2 C 0.7582(4) 0.7932(4) -0.1732(5) 0.0800(18) Uani 1 1 d . . .
H2 H 0.7023 0.8159 -0.2262 0.096 Uiso 1 1 calc R . .
C5 C 0.9236(4) 0.7232(5) -0.0213(6) 0.085(2) Uani 1 1 d . . .
H5 H 0.9794 0.6986 0.0305 0.101 Uiso 1 1 calc R . .
F2 F 0.4306(4) 0.3628(4) 0.2942(4) 0.164(2) Uani 1 1 d . . .
C15 C 0.8541(5) 1.1268(5) 0.0174(5) 0.0872(19) Uani 1 1 d . . .
H15 H 0.9239 1.1408 0.0380 0.105 Uiso 1 1 calc R . .
N N 0.8493(5) 0.4397(5) -0.0796(5) 0.131(2) Uani 1 1 d . . .
C3 C 0.8335(6) 0.7388(5) -0.1911(6) 0.107(2) Uani 1 1 d . . .
H3 H 0.8280 0.7259 -0.2560 0.129 Uiso 1 1 calc R . .

loop_
_atom_site_aniso_label
_atom_site_aniso_U_11
_atom_site_aniso_U_22
_atom_site_aniso_U_33
_atom_site_aniso_U_23
_atom_site_aniso_U_13
_atom_site_aniso_U_12
Ni1 0.0561(6) 0.0389(5) 0.0547(5) -0.0024(5) 0.0036(4) -0.0016(4)
P1 0.0407(7) 0.0447(7) 0.0509(8) -0.0049(6) 0.0087(6) -0.0034(6)
S2 0.0628(9) 0.0631(8) 0.0601(9) 0.0015(7) 0.0081(7) 0.0092(7)
S1 0.0707(9) 0.0643(9) 0.0669(9) 0.0155(8) 0.0043(7) 0.0003(7)
C7 0.037(3) 0.044(3) 0.051(3) -0.009(2) 0.005(2) -0.001(2)
C13 0.047(3) 0.051(3) 0.049(3) -0.001(3) 0.011(2) -0.005(3)
C18 0.055(3) 0.056(3) 0.083(4) -0.002(3) 0.015(3) -0.003(3)
C19 0.044(3) 0.046(3) 0.052(3) -0.004(3) 0.014(2) -0.002(2)
C10 0.065(4) 0.083(4) 0.054(4) 0.008(3) 0.021(3) 0.003(3)
C12 0.065(3) 0.052(3) 0.055(3) -0.007(3) 0.012(3) 0.001(3)
C1B 0.072(4) 0.055(3) 0.055(3) 0.003(3) 0.014(3) -0.012(3)
C4B 0.061(4) 0.129(6) 0.106(5) 0.018(4) 0.045(4) 0.018(4)
C24 0.058(3) 0.064(3) 0.057(3) 0.003(3) 0.014(3) 0.000(3)
C8 0.059(3) 0.047(3) 0.052(3) -0.008(3) 0.009(3) -0.009(2)
C2B 0.096(5) 0.099(5) 0.072(5) 0.009(4) 0.013(4) -0.022(4)
C21 0.046(3) 0.073(4) 0.090(5) 0.004(4) -0.009(3) -0.013(3)
C23 0.081(4) 0.070(4) 0.050(3) -0.001(3) 0.003(3) 0.006(3)
C16 0.110(5) 0.041(3) 0.074(4) -0.002(3) 0.019(4) -0.021(4)
C20 0.057(3) 0.059(3) 0.066(4) 0.001(3) 0.005(3) -0.009(3)
F3 0.164(4) 0.259(7) 0.093(3) -0.040(4) 0.024(3) -0.074(4)
C14 0.056(3) 0.051(3) 0.086(4) -0.006(3) 0.016(3) -0.011(2)
F1 0.115(4) 0.221(5) 0.137(4) 0.005(4) 0.065(3) -0.027(3)
C1 0.049(3) 0.045(3) 0.060(3) -0.004(3) 0.017(3) -0.003(2)
C17 0.085(4) 0.041(3) 0.082(4) 0.001(3) 0.016(3) -0.002(3)
C9 0.067(4) 0.062(4) 0.057(4) 0.003(3) 0.013(3) -0.012(3)
C6 0.061(4) 0.077(4) 0.083(4) 0.016(3) 0.031(3) 0.009(3)
C3B 0.080(4) 0.047(3) 0.059(3) -0.007(3) 0.011(3) -0.009(3)
C4 0.080(5) 0.063(4) 0.152(7) -0.018(5) 0.066(5) -0.002(3)
C22 0.064(4) 0.063(4) 0.079(4) -0.011(3) -0.008(3) 0.010(3)
C11 0.090(4) 0.067(4) 0.052(4) -0.009(3) 0.022(3) 0.010(3)
C2 0.064(4) 0.087(4) 0.081(4) -0.020(4) 0.015(3) 0.013(3)
C5 0.052(4) 0.077(4) 0.125(6) 0.029(4) 0.032(4) 0.012(3)
F2 0.175(5) 0.165(5) 0.159(4) 0.084(4) 0.068(4) 0.052(4)
C15 0.071(4) 0.073(4) 0.108(5) -0.022(4) 0.021(4) -0.035(4)
N 0.088(5) 0.179(7) 0.117(5) 0.028(5) 0.026(4) 0.004(5)
C3 0.086(5) 0.119(6) 0.117(6) -0.045(5) 0.037(5) 0.013(5)

loop_
_atom_type_symbol
_atom_type_description
_atom_type_scat_dispersion_real
_atom_type_scat_dispersion_imag
_atom_type_scat_source
C C 0.0033 0.0016 'International Tables Vol C Tables 4.2.6.8 and 6.1.1.4'
H H 0.0000 0.0000 'International Tables Vol C Tables 4.2.6.8 and 6.1.1.4'
F F 0.0171 0.0103 'International Tables Vol C Tables 4.2.6.8 and 6.1.1.4'
N N 0.0061 0.0033 'International Tables Vol C Tables 4.2.6.8 and 6.1.1.4'
Ni Ni 0.3393 1.1124 'International Tables Vol C Tables 4.2.6.8 and 6.1.1.4'
P P 0.1023 0.0942 'International Tables Vol C Tables 4.2.6.8 and 6.1.1.4'
S S 0.1246 0.1234 'International Tables Vol C Tables 4.2.6.8 and 6.1.1.4'

loop_
_geom_angle_atom_site_label_1
_geom_angle_atom_site_label_2
_geom_angle_atom_site_label_3
_geom_angle
_geom_angle_site_symmetry_1
_geom_angle_site_symmetry_3
_geom_angle_publ_flag
S2 Ni1 S2 180.00(7) . 3_665 ?
S2 Ni1 S1 88.60(6) . . ?
S2 Ni1 S1 91.40(6) 3_665 . ?
S2 Ni1 S1 91.40(6) . 3_665 ?
S2 Ni1 S1 88.60(6) 3_665 3_665 ?
S1 Ni1 S1 180.00(7) . 3_665 ?
C7 P1 C1 108.4(2) . . ?
C7 P1 C13 109.5(2) . . ?
C1 P1 C13 110.7(2) . . ?
C7 P1 C19 111.1(2) . . ?
C1 P1 C19 110.4(2) . . ?
C13 P1 C19 106.8(2) . . ?
C3B S2 Ni1 104.3(2) . . ?
C1B S1 Ni1 103.58(18) . . ?
C12 C7 C8 118.0(5) . . ?
C12 C7 P1 121.6(4) . . ?
C8 C7 P1 120.4(4) . . ?
C14 C13 C18 118.0(5) . . ?
C14 C13 P1 120.9(4) . . ?
C18 C13 P1 121.0(4) . . ?
C17 C18 C13 121.4(5) . . ?
C20 C19 C24 119.4(5) . . ?
C20 C19 P1 121.3(4) . . ?
C24 C19 P1 119.2(4) . . ?
C9 C10 C11 120.5(5) . . ?
C11 C12 C7 120.5(5) . . ?
C3B C1B C2B 121.7(6) 3_665 . ?
C3B C1B S1 121.0(4) 3_665 . ?
C2B C1B S1 117.2(5) . . ?
N C4B C3B 168.7(8) . . ?
C23 C24 C19 120.5(5) . . ?
C9 C8 C7 120.8(5) . . ?
F2 C2B F3 102.0(6) . . ?
F2 C2B F1 104.6(6) . . ?
F3 C2B F1 102.7(7) . . ?
F2 C2B C1B 116.3(7) . . ?
F3 C2B C1B 114.6(6) . . ?
F1 C2B C1B 114.9(6) . . ?
C22 C21 C20 119.8(5) . . ?
C22 C23 C24 119.1(6) . . ?
C15 C16 C17 120.1(5) . . ?
C19 C20 C21 119.8(5) . . ?
C13 C14 C15 120.0(5) . . ?
C2 C1 C6 117.9(5) . . ?
C2 C1 P1 122.1(4) . . ?
C6 C1 P1 119.9(4) . . ?
C16 C17 C18 119.7(5) . . ?
C10 C9 C8 119.7(5) . . ?
C1 C6 C5 120.0(6) . . ?
C1B C3B C4B 126.7(5) 3_665 . ?
C1B C3B S2 119.7(5) 3_665 . ?
C4B C3B S2 113.5(4) . . ?
C5 C4 C3 120.3(6) . . ?
C21 C22 C23 121.4(5) . . ?
C12 C11 C10 120.4(5) . . ?
C1 C2 C3 120.4(6) . . ?
C4 C5 C6 120.7(6) . . ?
C16 C15 C14 120.8(5) . . ?
C4 C3 C2 120.7(7) . . ?

loop_
_geom_bond_atom_site_label_1
_geom_bond_atom_site_label_2
_geom_bond_distance
_geom_bond_site_symmetry_2
_geom_bond_publ_flag
Ni1 S2 2.1620(14) . ?
Ni1 S2 2.1620(14) 3_665 ?
Ni1 S1 2.1730(15) . ?
Ni1 S1 2.1730(15) 3_665 ?
P1 C7 1.777(5) . ?
P1 C1 1.779(5) . ?
P1 C13 1.786(5) . ?
P1 C19 1.792(5) . ?
S2 C3B 1.740(6) . ?
S1 C1B 1.735(6) . ?
C7 C12 1.387(6) . ?
C7 C8 1.393(6) . ?
C13 C14 1.376(6) . ?
C13 C18 1.385(6) . ?
C18 C17 1.368(7) . ?
C19 C20 1.379(6) . ?
C19 C24 1.380(6) . ?
C10 C9 1.354(7) . ?
C10 C11 1.373(7) . ?
C12 C11 1.360(7) . ?
C1B C3B 1.346(7) 3_665 ?
C1B C2B 1.460(8) . ?
C4B N 1.097(7) . ?
C4B C3B 1.433(8) . ?
C24 C23 1.374(7) . ?
C8 C9 1.377(7) . ?
C2B F2 1.305(8) . ?
C2B F3 1.311(7) . ?
C2B F1 1.384(8) . ?
C21 C22 1.357(8) . ?
C21 C20 1.384(7) . ?
C23 C22 1.368(7) . ?
C16 C15 1.356(8) . ?
C16 C17 1.360(8) . ?
C14 C15 1.381(7) . ?
C1 C2 1.380(7) . ?
C1 C6 1.389(7) . ?
C6 C5 1.390(8) . ?
C3B C1B 1.346(7) 3_665 ?
C4 C5 1.345(9) . ?
C4 C3 1.345(9) . ?
C2 C3 1.386(8) . ?
